data_2229547
loop_
_publ_author_name
'G\"ultekin, Zeynep'
'Frey, Wolfgang'
'H\"okelek, Tuncer'

_publ_section_title
;
 Dimethyl
 5,6,7-trimethoxy-2-methyl-1,2-dihydroquinoline-2,4-dicarboxylate
;
_journal_coeditor_code XU5153
_journal_issue 3
_journal_name_full 'Acta Crystallographica Section E'
_journal_page_first o576
_journal_paper_doi 10.1107/S1600536811004028
_journal_volume 67
_journal_year 2011
_chemical_formula_iupac 'C17 H21 N O7'
_chemical_formula_moiety 'C17 H21 N O7'
_chemical_formula_sum 'C17 H21 N O7'
_chemical_formula_weight 351.35
_chemical_name_systematic
;
Dimethyl 5,6,7-trimethoxy-2-methyl-1,2-dihydroquinoline-2,4-dicarboxylate
;
_space_group_IT_number 61
_symmetry_cell_setting orthorhombic
_symmetry_space_group_name_Hall '-P 2ac 2ab'
_symmetry_space_group_name_H-M 'P b c a'
_atom_sites_solution_hydrogens geom
_atom_sites_solution_primary direct
_atom_sites_solution_secondary difmap
_audit_creation_method SHELXL-97
_cell_angle_alpha 90.00
_cell_angle_beta 90.00
_cell_angle_gamma 90.00
_cell_formula_units_Z 8
_cell_length_a 10.476(2)
_cell_length_b 16.552(4)
_cell_length_c 20.238(4)
_cell_measurement_reflns_used 40
_cell_measurement_temperature 294(2)
_cell_measurement_theta_max 12
_cell_measurement_theta_min 10
_cell_volume 3509.2(13)
_computing_cell_refinement 'XSCANS (Siemens, 1996)'
_computing_data_collection 'XSCANS (Siemens, 1996)'
_computing_data_reduction 'SHELXTL (Sheldrick, 2008)'
_computing_molecular_graphics 'ORTEP-3 for Windows (Farrugia, 1997)'
_computing_publication_material 'WinGX (Farrugia, 1999)'
_computing_structure_refinement 'SHELXL97 (Sheldrick, 2008)'
_computing_structure_solution 'SHELXS97 (Sheldrick, 2008)'
_diffrn_ambient_temperature 294(2)
_diffrn_measured_fraction_theta_full 1.000
_diffrn_measured_fraction_theta_max 1.000
_diffrn_measurement_device_type 'Nicolet P3'
_diffrn_measurement_method 'Wyckoff scan'
_diffrn_radiation_monochromator graphite
_diffrn_radiation_source 'fine-focus sealed tube'
_diffrn_radiation_type MoK\a
_diffrn_radiation_wavelength 0.71073
_diffrn_reflns_av_R_equivalents 0.0000
_diffrn_reflns_av_sigmaI/netI 0.0529
_diffrn_reflns_limit_h_max 12
_diffrn_reflns_limit_h_min 0
_diffrn_reflns_limit_k_max 20
_diffrn_reflns_limit_k_min 0
_diffrn_reflns_limit_l_max 24
_diffrn_reflns_limit_l_min 0
_diffrn_reflns_number 3447
_diffrn_reflns_theta_full 26.00
_diffrn_reflns_theta_max 26.00
_diffrn_reflns_theta_min 2.01
_diffrn_standards_decay_% 1
_diffrn_standards_interval_count 50
_diffrn_standards_number 3
_exptl_absorpt_coefficient_mu 0.104
_exptl_absorpt_correction_type none
_exptl_crystal_colour colourless
_exptl_crystal_density_diffrn 1.330
_exptl_crystal_density_method 'not measured'
_exptl_crystal_description plates
_exptl_crystal_F_000 1488
_exptl_crystal_size_max 0.6
_exptl_crystal_size_mid 0.4
_exptl_crystal_size_min 0.15
_refine_diff_density_max 0.176
_refine_diff_density_min -0.174
_refine_ls_extinction_coef 0.0031(3)
_refine_ls_extinction_expression Fc^*^=kFc[1+0.001xFc^2^\l^3^/sin(2\q)]^-1/4^
_refine_ls_extinction_method 'SHELXL97 (Sheldrick, 2008)'
_refine_ls_goodness_of_fit_ref 1.073
_refine_ls_hydrogen_treatment mixed
_refine_ls_matrix_type full
_refine_ls_number_parameters 237
_refine_ls_number_reflns 3447
_refine_ls_number_restraints 0
_refine_ls_restrained_S_all 1.073
_refine_ls_R_factor_all 0.1433
_refine_ls_R_factor_gt 0.0697
_refine_ls_shift/su_max 0.000
_refine_ls_shift/su_mean 0.000
_refine_ls_structure_factor_coef Fsqd
_refine_ls_weighting_details 'calc w=1/[\s^2^(Fo^2^)+(0.0359P)^2^+3.1120P] where P=(Fo^2^+2Fc^2^)/3'
_refine_ls_weighting_scheme calc
_refine_ls_wR_factor_gt 0.1235
_refine_ls_wR_factor_ref 0.1560
_reflns_number_gt 1839
_reflns_number_total 3447
_reflns_threshold_expression I>2\s(I)
_cod_data_source_file xu5153.cif
_cod_data_source_block I
_cod_database_code 2229547
_cod_database_fobs_code 2229547

loop_
_symmetry_equiv_pos_as_xyz
'x, y, z'
'-x+1/2, -y, z+1/2'
'-x, y+1/2, -z+1/2'
'x+1/2, -y+1/2, -z'
'-x, -y, -z'
'x-1/2, y, -z-1/2'
'x, -y-1/2, z-1/2'
'-x-1/2, y-1/2, z'

loop_
_atom_site_type_symbol
_atom_site_label
_atom_site_fract_x
_atom_site_fract_y
_atom_site_fract_z
_atom_site_U_iso_or_equiv
_atom_site_adp_type
_atom_site_calc_flag
_atom_site_refinement_flags
_atom_site_occupancy
_atom_site_disorder_assembly
_atom_site_disorder_group
O O1 0.5908(3) 1.03546(16) 0.62717(15) 0.0881(10) Uani d . 1 . .
O O2 0.6233(3) 0.93649(16) 0.55547(13) 0.0713(8) Uani d . 1 . .
O O3 0.2547(3) 0.7747(2) 0.51994(16) 0.1002(11) Uani d . 1 . .
O O4 0.1503(3) 0.75844(14) 0.61564(14) 0.0745(8) Uani d . 1 . .
O O5 0.0584(2) 0.91803(14) 0.58046(11) 0.0540(6) Uani d . 1 . .
O O6 -0.0366(2) 1.05816(15) 0.63970(12) 0.0637(7) Uani d . 1 . .
O O7 0.1046(3) 1.13852(16) 0.72647(13) 0.0736(8) Uani d . 1 . .
N N1 0.4420(3) 0.9400(2) 0.70665(15) 0.0590(9) Uani d . 1 . .
H H21 0.485(4) 0.973(2) 0.733(2) 0.091(16) Uiso d . 1 . .
C C1 0.5191(3) 0.9018(2) 0.65584(19) 0.0525(9) Uani d . 1 . .
C C2 0.4333(3) 0.8467(2) 0.61660(18) 0.0536(9) Uani d . 1 . .
H H2 0.4696 0.8031 0.5946 0.064 Uiso calc R 1 . .
C C3 0.3086(3) 0.85768(19) 0.61218(16) 0.0479(8) Uani d . 1 . .
C C4 0.2492(3) 0.92839(19) 0.64312(15) 0.0445(8) Uani d . 1 . .
C C5 0.1281(3) 0.9578(2) 0.62794(16) 0.0457(8) Uani d . 1 . .
C C6 0.0824(3) 1.0285(2) 0.65599(17) 0.0489(9) Uani d . 1 . .
C C7 0.1567(3) 1.0694(2) 0.70186(17) 0.0541(9) Uani d . 1 . .
C C8 0.2776(3) 1.0412(2) 0.71861(17) 0.0566(10) Uani d . 1 . .
H H8 0.3272 1.0688 0.7493 0.068 Uiso calc R 1 . .
C C9 0.3233(3) 0.9712(2) 0.68871(16) 0.0489(9) Uani d . 1 . .
C C10 0.6265(4) 0.8538(2) 0.6884(2) 0.0730(12) Uani d . 1 . .
H H10A 0.6801 0.8899 0.7132 0.109 Uiso calc R 1 . .
H H10B 0.6763 0.8274 0.6550 0.109 Uiso calc R 1 . .
H H10C 0.5907 0.8141 0.7176 0.109 Uiso calc R 1 . .
C C11 0.5798(3) 0.9663(2) 0.61161(19) 0.0528(9) Uani d . 1 . .
C C12 0.6849(5) 0.9931(3) 0.5108(2) 0.1013(16) Uani d . 1 . .
H H12A 0.6974 0.9678 0.4686 0.152 Uiso calc R 1 . .
H H12B 0.7660 1.0088 0.5287 0.152 Uiso calc R 1 . .
H H12C 0.6319 1.0400 0.5055 0.152 Uiso calc R 1 . .
C C13 0.2345(4) 0.7940(2) 0.5758(2) 0.0613(10) Uani d . 1 . .
C C14 0.0782(5) 0.6925(3) 0.5864(3) 0.118(2) Uani d . 1 . .
H H14A 0.0260 0.6676 0.6197 0.177 Uiso calc R 1 . .
H H14B 0.1362 0.6532 0.5686 0.177 Uiso calc R 1 . .
H H14C 0.0249 0.7130 0.5517 0.177 Uiso calc R 1 . .
C C15 -0.0622(3) 0.8868(2) 0.6031(2) 0.0755(12) Uani d . 1 . .
H H15A -0.1022 0.8569 0.5682 0.113 Uiso calc R 1 . .
H H15B -0.1164 0.9308 0.6160 0.113 Uiso calc R 1 . .
H H15C -0.0483 0.8519 0.6403 0.113 Uiso calc R 1 . .
C C16 -0.0349(5) 1.1165(3) 0.5882(2) 0.0906(15) Uani d . 1 . .
H H16A -0.1179 1.1406 0.5842 0.136 Uiso calc R 1 . .
H H16B -0.0124 1.0907 0.5474 0.136 Uiso calc R 1 . .
H H16C 0.0268 1.1576 0.5984 0.136 Uiso calc R 1 . .
C C17 0.1819(4) 1.1883(2) 0.7671(2) 0.0896(15) Uani d . 1 . .
H H17A 0.1360 1.2367 0.7781 0.134 Uiso calc R 1 . .
H H17B 0.2587 1.2022 0.7438 0.134 Uiso calc R 1 . .
H H17C 0.2033 1.1597 0.8069 0.134 Uiso calc R 1 . .

loop_
_atom_site_aniso_label
_atom_site_aniso_U_11
_atom_site_aniso_U_22
_atom_site_aniso_U_33
_atom_site_aniso_U_12
_atom_site_aniso_U_13
_atom_site_aniso_U_23
O1 0.111(3) 0.0508(17) 0.103(2) -0.0080(17) 0.014(2) 0.0001(16)
O2 0.0779(19) 0.0685(17) 0.0676(18) -0.0126(15) 0.0092(15) -0.0002(15)
O3 0.101(2) 0.115(3) 0.085(2) -0.028(2) 0.012(2) -0.047(2)
O4 0.0813(18) 0.0507(15) 0.092(2) -0.0248(15) -0.0035(17) -0.0025(15)
O5 0.0507(14) 0.0598(15) 0.0516(14) -0.0123(12) -0.0065(12) -0.0034(12)
O6 0.0493(15) 0.0704(17) 0.0712(18) 0.0042(13) 0.0024(13) -0.0002(14)
O7 0.0750(19) 0.0670(17) 0.0789(19) 0.0009(15) 0.0051(15) -0.0253(15)
N1 0.0520(19) 0.073(2) 0.0524(19) -0.0034(18) -0.0093(16) -0.0077(17)
C1 0.050(2) 0.048(2) 0.060(2) 0.0010(18) -0.0078(18) 0.0047(18)
C2 0.056(2) 0.0443(19) 0.060(2) 0.0016(18) -0.0018(19) 0.0009(17)
C3 0.055(2) 0.0426(19) 0.046(2) -0.0088(17) -0.0019(17) 0.0038(16)
C4 0.0478(18) 0.0465(18) 0.0391(17) -0.0091(17) 0.0019(16) -0.0005(16)
C5 0.0453(19) 0.052(2) 0.0395(18) -0.0142(17) -0.0014(16) -0.0009(16)
C6 0.0425(19) 0.053(2) 0.051(2) -0.0064(17) 0.0045(17) -0.0020(17)
C7 0.055(2) 0.052(2) 0.055(2) -0.0057(19) 0.0102(19) -0.0077(18)
C8 0.058(2) 0.063(2) 0.049(2) -0.013(2) 0.0029(18) -0.0144(19)
C9 0.047(2) 0.056(2) 0.043(2) -0.0094(18) -0.0022(17) 0.0025(17)
C10 0.064(2) 0.069(3) 0.086(3) 0.003(2) -0.017(2) 0.020(2)
C11 0.045(2) 0.050(2) 0.063(2) 0.0026(18) -0.0061(19) 0.0045(19)
C12 0.104(4) 0.115(4) 0.085(3) -0.029(3) 0.017(3) 0.027(3)
C13 0.060(2) 0.054(2) 0.070(3) -0.008(2) -0.001(2) -0.009(2)
C14 0.106(4) 0.072(3) 0.176(6) -0.041(3) -0.005(4) -0.029(3)
C15 0.050(2) 0.075(3) 0.102(3) -0.016(2) -0.006(2) -0.009(2)
C16 0.094(3) 0.072(3) 0.106(4) 0.006(3) -0.017(3) 0.021(3)
C17 0.104(4) 0.073(3) 0.092(4) -0.006(3) 0.000(3) -0.038(3)

loop_
_atom_type_symbol
_atom_type_description
_atom_type_scat_dispersion_real
_atom_type_scat_dispersion_imag
_atom_type_scat_source
C C 0.0033 0.0016 'International Tables Vol C Tables 4.2.6.8 and 6.1.1.4'
H H 0.0000 0.0000 'International Tables Vol C Tables 4.2.6.8 and 6.1.1.4'
N N 0.0061 0.0033 'International Tables Vol C Tables 4.2.6.8 and 6.1.1.4'
O O 0.0106 0.0060 'International Tables Vol C Tables 4.2.6.8 and 6.1.1.4'

loop_
_geom_angle_atom_site_label_1
_geom_angle_atom_site_label_2
_geom_angle_atom_site_label_3
_geom_angle_site_symmetry_1
_geom_angle_site_symmetry_3
_geom_angle
_geom_angle_publ_flag
C11 O2 C12 . . 116.6(3) ?
C13 O4 C14 . . 115.5(4) ?
C5 O5 C15 . . 114.5(3) ?
C6 O6 C16 . . 113.9(3) ?
C7 O7 C17 . . 118.1(3) ?
C1 N1 H21 . . 114(3) ?
C9 N1 C1 . . 118.2(3) ?
C9 N1 H21 . . 112(3) ?
N1 C1 C2 . . 107.7(3) ?
N1 C1 C10 . . 109.3(3) ?
N1 C1 C11 . . 109.9(3) ?
C2 C1 C10 . . 110.7(3) ?
C2 C1 C11 . . 111.2(3) ?
C10 C1 C11 . . 108.0(3) ?
C1 C2 H2 . . 118.6 ?
C3 C2 C1 . . 122.8(3) ?
C3 C2 H2 . . 118.6 ?
C2 C3 C4 . . 120.1(3) ?
C2 C3 C13 . . 116.6(3) ?
C4 C3 C13 . . 123.4(3) ?
C5 C4 C3 . . 124.9(3) ?
C5 C4 C9 . . 118.3(3) ?
C9 C4 C3 . . 116.7(3) ?
O5 C5 C4 . . 118.1(3) ?
O5 C5 C6 . . 120.5(3) ?
C6 C5 C4 . . 121.3(3) ?
O6 C6 C5 . . 120.9(3) ?
O6 C6 C7 . . 119.6(3) ?
C5 C6 C7 . . 119.5(3) ?
O7 C7 C6 . . 115.4(3) ?
O7 C7 C8 . . 123.9(3) ?
C6 C7 C8 . . 120.7(3) ?
C7 C8 C9 . . 119.1(3) ?
C7 C8 H8 . . 120.5 ?
C9 C8 H8 . . 120.5 ?
N1 C9 C4 . . 118.7(3) ?
C8 C9 N1 . . 120.1(3) ?
C8 C9 C4 . . 121.1(3) ?
C1 C10 H10A . . 109.5 ?
C1 C10 H10B . . 109.5 ?
C1 C10 H10C . . 109.5 ?
H10A C10 H10B . . 109.5 ?
H10A C10 H10C . . 109.5 ?
H10B C10 H10C . . 109.5 ?
O1 C11 O2 . . 123.6(4) ?
O1 C11 C1 . . 123.7(4) ?
O2 C11 C1 . . 112.7(3) ?
O2 C12 H12A . . 109.5 ?
O2 C12 H12B . . 109.5 ?
O2 C12 H12C . . 109.5 ?
H12A C12 H12B . . 109.5 ?
H12A C12 H12C . . 109.5 ?
H12B C12 H12C . . 109.5 ?
O3 C13 O4 . . 124.9(4) ?
O3 C13 C3 . . 124.1(4) ?
O4 C13 C3 . . 110.9(3) ?
O4 C14 H14A . . 109.5 ?
O4 C14 H14B . . 109.5 ?
O4 C14 H14C . . 109.5 ?
H14A C14 H14B . . 109.5 ?
H14A C14 H14C . . 109.5 ?
H14B C14 H14C . . 109.5 ?
O5 C15 H15A . . 109.5 ?
O5 C15 H15B . . 109.5 ?
O5 C15 H15C . . 109.5 ?
H15A C15 H15B . . 109.5 ?
H15A C15 H15C . . 109.5 ?
H15B C15 H15C . . 109.5 ?
O6 C16 H16A . . 109.5 ?
O6 C16 H16B . . 109.5 ?
O6 C16 H16C . . 109.5 ?
H16A C16 H16B . . 109.5 ?
H16A C16 H16C . . 109.5 ?
H16B C16 H16C . . 109.5 ?
O7 C17 H17A . . 109.5 ?
O7 C17 H17B . . 109.5 ?
O7 C17 H17C . . 109.5 ?
H17A C17 H17B . . 109.5 ?
H17A C17 H17C . . 109.5 ?
H17B C17 H17C . . 109.5 ?

loop_
_geom_bond_atom_site_label_1
_geom_bond_atom_site_label_2
_geom_bond_site_symmetry_2
_geom_bond_distance
_geom_bond_publ_flag
O1 C11 . 1.193(4) ?
O2 C11 . 1.320(4) ?
O2 C12 . 1.453(5) ?
O3 C13 . 1.194(4) ?
O4 C13 . 1.332(4) ?
O4 C14 . 1.453(5) ?
O5 C5 . 1.374(4) ?
O5 C15 . 1.440(4) ?
O6 C6 . 1.380(4) ?
O6 C16 . 1.421(5) ?
O7 C7 . 1.362(4) ?
O7 C17 . 1.418(4) ?
N1 C1 . 1.453(4) ?
N1 C9 . 1.394(4) ?
N1 H21 . 0.89(4) ?
C1 C2 . 1.507(5) ?
C1 C10 . 1.527(5) ?
C1 C11 . 1.532(5) ?
C2 C3 . 1.322(4) ?
C2 H2 . 0.9300 ?
C3 C4 . 1.466(5) ?
C3 C13 . 1.502(5) ?
C4 C5 . 1.393(5) ?
C4 C9 . 1.399(4) ?
C5 C6 . 1.386(5) ?
C6 C7 . 1.387(5) ?
C7 C8 . 1.391(5) ?
C8 C9 . 1.393(5) ?
C8 H8 . 0.9300 ?
C10 H10A . 0.9600 ?
C10 H10B . 0.9600 ?
C10 H10C . 0.9600 ?
C12 H12A . 0.9600 ?
C12 H12B . 0.9600 ?
C12 H12C . 0.9600 ?
C14 H14A . 0.9600 ?
C14 H14B . 0.9600 ?
C14 H14C . 0.9600 ?
C15 H15A . 0.9600 ?
C15 H15B . 0.9600 ?
C15 H15C . 0.9600 ?
C16 H16A . 0.9600 ?
C16 H16B . 0.9600 ?
C16 H16C . 0.9600 ?
C17 H17A . 0.9600 ?
C17 H17B . 0.9600 ?
C17 H17C . 0.9600 ?

loop_
_geom_hbond_atom_site_label_D
_geom_hbond_atom_site_label_H
_geom_hbond_atom_site_label_A
_geom_hbond_site_symmetry_A
_geom_hbond_distance_DH
_geom_hbond_distance_HA
_geom_hbond_distance_DA
_geom_hbond_angle_DHA
_geom_hbond_publ_flag
C14 H14A O1 8_655 0.96 2.51 3.251(6) 134 yes

loop_
_geom_torsion_atom_site_label_1
_geom_torsion_atom_site_label_2
_geom_torsion_atom_site_label_3
_geom_torsion_atom_site_label_4
_geom_torsion_site_symmetry_1
_geom_torsion_site_symmetry_2
_geom_torsion_site_symmetry_3
_geom_torsion_site_symmetry_4
_geom_torsion
_geom_torsion_publ_flag
C12 O2 C11 O1 . . . . -1.3(6) ?
C12 O2 C11 C1 . . . . -178.8(3) ?
C14 O4 C13 O3 . . . . -1.0(6) ?
C14 O4 C13 C3 . . . . -176.6(3) ?
C15 O5 C5 C4 . . . . 120.6(3) ?
C15 O5 C5 C6 . . . . -64.2(4) ?
C16 O6 C6 C5 . . . . -94.5(4) ?
C16 O6 C6 C7 . . . . 86.5(4) ?
C17 O7 C7 C6 . . . . -172.3(3) ?
C17 O7 C7 C8 . . . . 5.6(5) ?
C9 N1 C1 C2 . . . . -45.4(4) ?
C9 N1 C1 C10 . . . . -165.7(3) ?
C9 N1 C1 C11 . . . . 76.0(4) ?
C1 N1 C9 C8 . . . . -145.0(3) ?
C1 N1 C9 C4 . . . . 38.5(5) ?
N1 C1 C2 C3 . . . . 24.7(5) ?
C10 C1 C2 C3 . . . . 144.2(4) ?
C11 C1 C2 C3 . . . . -95.8(4) ?
N1 C1 C11 O1 . . . . 18.8(5) ?
N1 C1 C11 O2 . . . . -163.7(3) ?
C2 C1 C11 O1 . . . . 138.0(4) ?
C2 C1 C11 O2 . . . . -44.5(4) ?
C10 C1 C11 O1 . . . . -100.4(4) ?
C10 C1 C11 O2 . . . . 77.1(4) ?
C1 C2 C3 C4 . . . . 3.5(5) ?
C1 C2 C3 C13 . . . . -175.2(3) ?
C2 C3 C4 C5 . . . . 162.3(3) ?
C2 C3 C4 C9 . . . . -14.3(5) ?
C13 C3 C4 C5 . . . . -19.0(5) ?
C13 C3 C4 C9 . . . . 164.4(3) ?
C2 C3 C13 O3 . . . . -57.5(6) ?
C2 C3 C13 O4 . . . . 118.1(4) ?
C4 C3 C13 O3 . . . . 123.8(5) ?
C4 C3 C13 O4 . . . . -60.6(4) ?
C3 C4 C5 O5 . . . . -0.1(5) ?
C3 C4 C5 C6 . . . . -175.2(3) ?
C9 C4 C5 O5 . . . . 176.5(3) ?
C9 C4 C5 C6 . . . . 1.3(5) ?
C3 C4 C9 N1 . . . . -6.3(4) ?
C3 C4 C9 C8 . . . . 177.2(3) ?
C5 C4 C9 N1 . . . . 176.8(3) ?
C5 C4 C9 C8 . . . . 0.3(5) ?
O5 C5 C6 O6 . . . . 3.6(5) ?
O5 C5 C6 C7 . . . . -177.4(3) ?
C4 C5 C6 O6 . . . . 178.7(3) ?
C4 C5 C6 C7 . . . . -2.3(5) ?
C5 C6 C7 O7 . . . . 179.6(3) ?
C5 C6 C7 C8 . . . . 1.7(5) ?
O6 C6 C7 O7 . . . . -1.4(5) ?
O6 C6 C7 C8 . . . . -179.3(3) ?
O7 C7 C8 C9 . . . . -177.8(3) ?
C6 C7 C8 C9 . . . . 0.0(5) ?
C7 C8 C9 N1 . . . . -177.4(3) ?
C7 C8 C9 C4 . . . . -1.0(5) ?
